data_4030736
loop_
_publ_author_name
'Kwang-Hwa Lii'

_publ_section_title
;
 K3Fe3(PO4)4.H2O: an iron(III) phosphate with a layer structure
;
_journal_name_full 'European Journal of Solid State and Inorganic Chemistry'
_journal_page_first 917
_journal_page_last 926
_journal_volume 32
_journal_year 1995
_chemical_formula_sum 'Fe3 H2 K3 O17 P4'
_chemical_formula_weight 682.75
_space_group_IT_number 52
_symmetry_cell_setting orthorhombic
_symmetry_Int_Tables_number 52
_symmetry_space_group_name_Hall '-P 2a 2bc'
_symmetry_space_group_name_H-M 'P n n a'
_cell_angle_alpha 90
_cell_angle_beta 90
_cell_angle_gamma 90
_cell_formula_units_Z 4
_cell_length_a 10.717(1)
_cell_length_b 20.823(4)
_cell_length_c 6.5296(9)
_cell_volume 1457.1(4)
_diffrn_ambient_temperature 293
_diffrn_radiation_probe x-ray
_diffrn_radiation_type MoK\a
_diffrn_radiation_wavelength 0.70930
_exptl_absorpt_coefficient_mu 4.341
_exptl_crystal_density_diffrn 3.112
_exptl_crystal_F_000 1332
_refine_ls_number_parameters 125
_refine_ls_number_reflns 1213
_refine_ls_R_factor_gt 0.0285
_refine_ls_wR_factor_gt 0.0350
_cod_data_source_file EJSSIC-1995-32-917-926.cif
_cod_data_source_block K3Fe3
_cod_original_cell_volume 1457.2(4)
_cod_original_formula_sum 'H2 Fe3 K3 O17 P4'
_cod_database_code 4030736

loop_
_symmetry_equiv_pos_site_id
_symmetry_equiv_pos_as_xyz
1 x,y,z
2 1/2-x,-y,z
3 x,1/2-y,1/2-z
4 1/2-x,1/2+y,1/2-z
5 -x,-y,-z
6 1/2+x,y,-z
7 -x,1/2+y,1/2+z
8 1/2+x,1/2-y,1/2+z

loop_
_atom_site_label
_atom_site_type_symbol
_atom_site_thermal_displace_type
_atom_site_fract_x
_atom_site_fract_y
_atom_site_fract_z
_atom_site_occupancy
_atom_site_U_iso_or_equiv
Fe1 Fe Uiso 0.50192(5) 0.25000 0.25000 1.000 0.0079(3)
Fe2 Fe Uiso 0.75217(4) 0.16308(2) 0.49870(6) 1.000 0.0090(3)
P1 P Uiso 0.25272(7) 0.20500(4) 0.00060(10) 1.000 0.0077(3)
P2 P Uiso 0.00001(1) 0.90202(4) 0.35090(10) 1.000 0.0080(3)
O1 O Uiso 0.2778(2) 0.16320(10) 0.8144(4) 1.000 0.0132(8)
O2 O Uiso 0.3620(2) 0.25470(10) 0.0346(3) 1.000 0.0098(8)
O3 O Uiso 0.2267(2) 0.16570(10) 0.1915(4) 1.000 0.0119(8)
O4 O Uiso 0.1440(2) 0.25450(10) 0.9607(3) 1.000 0.0106(8)
O5 O Uiso 0.8815(2) 0.89880(10) 0.4861(3) 1.000 0.0125(9)
O6 O Uiso 0.1139(2) 0.89870(10) 0.4956(3) 1.000 0.0137(9)
O7 O Uiso 0.0013(2) 0.96290(10) 0.2285(4) 1.000 0.0157(9)
O8 O Uiso 0.0008(2) 0.84190(10) 0.2134(4) 1.000 0.0119(9)
OW O Uiso 0.75000 0.00000 0.9020(7) 1.000 0.0431(13)
K1 K Uiso 0.75000 0.00000 0.3175(2) 1.000 0.0246(4)
K2 K Uiso 0.01654(8) 0.09118(5) 0.14170(10) 1.000 0.0239(3)
H H Uiso 0.67070 0.00400 0.82300 1.000 0.0633

loop_
_atom_type_symbol
_atom_type_description
_atom_type_scat_dispersion_real
_atom_type_scat_dispersion_imag
_atom_type_scat_source
Fe Fe 0.3463 0.8444 ' International Tables Vol C Tables 4.2.6.8 and 6.1.1.4'
H H 0.0000 0.0000 ' International Tables Vol C Tables 4.2.6.8 and 6.1.1.4'
K K 0.2009 0.2494 ' International Tables Vol C Tables 4.2.6.8 and 6.1.1.4'
O O 0.0106 0.0060 ' International Tables Vol C Tables 4.2.6.8 and 6.1.1.4'
P P 0.1023 0.0942 ' International Tables Vol C Tables 4.2.6.8 and 6.1.1.4'

loop_
_geom_angle_atom_site_label_1
_geom_angle_atom_site_label_2
_geom_angle_atom_site_label_3
_geom_angle
_geom_angle_site_symmetry_1
_geom_angle_site_symmetry_3
_geom_angle_publ_flag
O2 Fe1 O8 87.22(9) . 2_565 yes
O2 Fe1 O2 86.47(8) . 3_555 yes
O2 Fe1 O8 91.52(9) . 4_545 yes
O2 Fe1 O4 94.60(8) . 6_556 yes
O2 Fe1 O4 178.93(8) . 8_554 yes
O2 Fe1 O8 91.52(9) 3_555 2_565 yes
O8 Fe1 O8 178.27(10) 2_565 4_545 yes
O4 Fe1 O8 88.48(9) 6_556 2_565 yes
O4 Fe1 O8 92.81(9) 8_554 2_565 yes
O2 Fe1 O8 87.22(9) 3_555 4_545 yes
O2 Fe1 O4 178.93(8) 3_555 6_556 yes
O2 Fe1 O4 94.60(8) 3_555 8_554 yes
O4 Fe1 O8 92.81(9) 6_556 4_545 yes
O4 Fe1 O8 88.48(9) 8_554 4_545 yes
O4 Fe1 O4 84.33(8) 6_556 8_554 yes
O5 Fe2 O6 96.20(9) 2_665 5_666 yes
O1 Fe2 O5 93.29(8) 6_556 2_665 yes
O3 Fe2 O5 87.75(8) 6_556 2_665 yes
O4 Fe2 O5 97.58(9) 8_554 2_665 yes
O2 Fe2 O5 165.94(9) 8_555 2_665 yes
O1 Fe2 O6 85.46(8) 6_556 5_666 yes
O3 Fe2 O6 95.64(9) 6_556 5_666 yes
O4 Fe2 O6 164.83(9) 8_554 5_666 yes
O2 Fe2 O6 97.19(9) 8_555 5_666 yes
O1 Fe2 O3 178.40(9) 6_556 6_556 yes
O1 Fe2 O4 87.43(8) 6_556 8_554 yes
O1 Fe2 O2 92.02(8) 6_556 8_555 yes
O3 Fe2 O4 91.24(8) 6_556 8_554 yes
O2 Fe2 O3 86.69(8) 8_555 6_556 yes
O2 Fe2 O4 69.66(8) 8_555 8_554 yes
O2 P1 O3 111.99(12) . . yes
O1 P1 O2 110.91(12) 1_554 . yes
O2 P1 O4 98.21(12) . 1_554 yes
O1 P1 O3 112.40(13) 1_554 . yes
O3 P1 O4 110.64(12) . 1_554 yes
O1 P1 O4 111.90(12) 1_554 1_554 yes
O6 P2 O7 110.90(12) . . yes
O6 P2 O8 108.40(12) . . yes
O5 P2 O6 107.30(11) 1_455 . yes
O7 P2 O8 112.12(14) . . yes
O5 P2 O7 110.38(12) 1_455 . yes
O5 P2 O8 107.56(12) 1_455 . yes
Fe2 O1 P1 140.38(14) 6_456 1_556 yes
Fe1 O2 P1 127.26(12) . . yes
Fe1 O2 Fe2 121.72(10) . 8_454 yes
Fe2 O2 P1 95.94(11) 8_454 . yes
Fe2 O3 P1 143.50(14) 6_456 . yes
Fe1 O4 P1 128.93(12) 6_456 1_556 yes
Fe2 O4 P1 96.17(11) 8_455 1_556 yes
Fe1 O4 Fe2 121.95(10) 6_456 8_455 yes
Fe2 O5 P2 131.50(13) 2_665 1_655 yes
Fe2 O6 P2 129.04(13) 5_666 . yes
Fe1 O8 P2 137.22(16) 2_565 . yes
H OW H 118.00 . 2_655 no

loop_
_geom_bond_atom_site_label_1
_geom_bond_atom_site_label_2
_geom_bond_distance
_geom_bond_site_symmetry_2
_geom_bond_publ_flag
Fe1 O2 2.058(2) . yes
Fe1 O8 1.929(2) 2_565 yes
Fe1 O2 2.058(2) 3_555 yes
Fe1 O8 1.929(2) 4_545 yes
Fe1 O4 2.054(2) 6_556 yes
Fe1 O4 2.054(2) 8_554 yes
Fe2 O5 1.929(2) 2_665 yes
Fe2 O6 1.928(2) 5_666 yes
Fe2 O1 2.063(3) 6_556 yes
Fe2 O3 2.042(3) 6_556 yes
Fe2 O4 2.086(2) 8_554 yes
Fe2 O2 2.091(2) 8_555 yes
P1 O2 1.579(2) . yes
P1 O3 1.517(3) . yes
P1 O1 1.519(3) 1_554 yes
P1 O4 1.577(2) 1_554 yes
P2 O6 1.545(2) . yes
P2 O7 1.499(2) . yes
P2 O8 1.541(2) . yes
P2 O5 1.548(2) 1_455 yes
OW H 1.0000 . no
OW H 1.0000 2_655 no

loop_
_geom_torsion_atom_site_label_1
_geom_torsion_atom_site_label_2
_geom_torsion_atom_site_label_3
_geom_torsion_atom_site_label_4
_geom_torsion
_geom_torsion_site_symmetry_1
_geom_torsion_site_symmetry_3
_geom_torsion_site_symmetry_4
_geom_torsion_publ_flag
O8 Fe1 O2 P1 35.18(16) 2_565 . . no
O2 Fe1 O2 P1 -56.51(15) 3_555 . . no
O8 Fe1 O2 P1 -143.63(16) 4_545 . . no
O4 Fe1 O2 P1 123.43(15) 6_556 . . no
O3 P1 O2 Fe1 22.87(19) . . . no
O3 P1 O2 Fe2 -115.13(11) . . 8_454 no
O1 P1 O2 Fe1 -103.59(16) 1_554 . . no
O1 P1 O2 Fe2 118.41(12) 1_554 . 8_454 no
O4 P1 O2 Fe1 139.13(14) 1_554 . . no
O4 P1 O2 Fe2 1.13(11) 1_554 . 8_454 no
O2 P1 O3 Fe2 18.8(3) . . 6_456 no
O1 P1 O3 Fe2 144.5(2) 1_554 . 6_456 no
O4 P1 O3 Fe2 -89.6(2) 1_554 . 6_456 no
O2 P1 O4 Fe2 -1.13(11) . 1_554 8_454 no
O3 P1 O4 Fe2 116.17(12) . 1_554 8_454 no
O7 P2 O6 Fe2 -118.23(17) . . 5_666 no
O8 P2 O6 Fe2 5.3(2) . . 5_666 no
O5 P2 O6 Fe2 121.15(16) 1_455 . 5_666 no
O6 P2 O8 Fe1 58.2(2) . . 2_565 no
O7 P2 O8 Fe1 -179.08(17) . . 2_565 no
O6 P2 O5 Fe2 -117.82(16) . 1_455 2_565 no
O7 P2 O5 Fe2 121.23(17) . 1_455 2_565 no
O8 P2 O5 Fe2 -1.4(2) . 1_455 2_565 no
